data_4060464
loop_
_publ_author_name
'Vojtech Jancik'
'Leslie W. Pineda'
'A. Claudia St\"uckl'
'Herbert W. Roesky'
'Regine Herbst-Irmer'

_journal_name_full Organometallics
_journal_paper_doi 10.1021/om049304a
_journal_year 2005
_chemical_formula_sum 'C32.5 H47 Ga N2 O2'
_chemical_formula_weight 567.44
_space_group_IT_number 2
_symmetry_cell_setting triclinic
_symmetry_Int_Tables_number 2
_symmetry_space_group_name_Hall '-P 1'
_symmetry_space_group_name_H-M 'P -1'
_cell_angle_alpha 99.08(1)
_cell_angle_beta 95.01(1)
_cell_angle_gamma 114.00(1)
_cell_formula_units_Z 4
_cell_length_a 13.332(1)
_cell_length_b 14.432(1)
_cell_length_c 18.190(1)
_cell_measurement_temperature 100(2)
_cell_volume 3112(1)
_diffrn_ambient_temperature 100(2)
_exptl_crystal_density_diffrn 1.211
_cod_original_formula_sum 'C32.50 H47 Ga N2 O2'
_cod_database_code 4060464

loop_
_symmetry_equiv_pos_as_xyz
'x, y, z'
'-x, -y, -z'

loop_
_atom_site_label
_atom_site_type_symbol
_atom_site_fract_x
_atom_site_fract_y
_atom_site_fract_z
_atom_site_U_iso_or_equiv
_atom_site_adp_type
_atom_site_occupancy
_atom_site_symmetry_multiplicity
_atom_site_calc_flag
_atom_site_refinement_flags
_atom_site_disorder_assembly
_atom_site_disorder_group
Ga1A Ga 0.182390(15) 0.654747(14) 0.046240(10) 0.01740(8) Uani 1 1 d . . .
Ga1 Ga 0.082963(15) 0.128198(14) 0.433148(10) 0.01573(8) Uani 1 1 d . . .
O1 O 0.07165(11) -0.00352(9) 0.41109(7) 0.0237(3) Uani 1 1 d D . .
H1 H 0.1237(18) -0.006(2) 0.4060(16) 0.062(9) Uiso 1 1 d D . .
N1A N 0.31738(11) 0.68205(10) 0.00421(7) 0.0183(3) Uani 1 1 d . . .
O1A O 0.09847(11) 0.70967(10) 0.00366(7) 0.0269(3) Uani 1 1 d D . .
H1' H 0.0446(16) 0.6666(16) -0.0100(14) 0.047(8) Uiso 1 1 d D . .
N1 N 0.23158(11) 0.22741(10) 0.42928(7) 0.0173(3) Uani 1 1 d . . .
C1 C 0.37643(14) 0.32978(15) 0.36348(10) 0.0287(4) Uani 1 1 d . . .
H1A H 0.4241 0.2966 0.3779 0.043 Uiso 1 1 calc R . .
H1B H 0.3993 0.3963 0.3988 0.043 Uiso 1 1 calc R . .
H1C H 0.3837 0.3417 0.3122 0.043 Uiso 1 1 calc R . .
C1A C 0.51766(14) 0.73400(14) 0.01200(10) 0.0255(4) Uani 1 1 d . . .
H1AA H 0.5048 0.6690 -0.0221 0.038 Uiso 1 1 calc R . .
H1AB H 0.5824 0.7541 0.0511 0.038 Uiso 1 1 calc R . .
H1AC H 0.5316 0.7887 -0.0168 0.038 Uiso 1 1 calc R . .
O2 O 0.03704(10) 0.16105(9) 0.51812(7) 0.0230(3) Uani 1 1 d D . .
H2 H 0.0101(16) 0.1163(14) 0.5355(11) 0.026(6) Uiso 1 1 d D . .
N2A N 0.24964(11) 0.72170(10) 0.15019(7) 0.0178(3) Uani 1 1 d . . .
O2A O 0.10336(11) 0.51634(10) 0.04012(8) 0.0259(3) Uani 1 1 d D . .
H2' H 0.052(3) 0.510(4) 0.017(2) 0.039(14) Uiso 0.50 1 d PD . .
H2'' H 0.091(6) 0.503(6) 0.076(2) 0.11(3) Uiso 0.50 1 d PD . .
N2 N 0.00587(11) 0.14758(10) 0.34568(7) 0.0166(3) Uani 1 1 d . . .
C2 C 0.25701(13) 0.26029(12) 0.36570(9) 0.0195(4) Uani 1 1 d . . .
C2A C 0.41677(13) 0.71899(12) 0.04835(9) 0.0191(4) Uani 1 1 d . . .
C3A C 0.43313(14) 0.74668(13) 0.12725(9) 0.0206(4) Uani 1 1 d . . .
H3AA H 0.5028(17) 0.7686(14) 0.1501(10) 0.022(5) Uiso 1 1 d . . .
C3 C 0.17852(14) 0.23635(13) 0.30137(10) 0.0198(4) Uani 1 1 d . . .
H3A H 0.2054(15) 0.2624(14) 0.2607(11) 0.019(4) Uiso 1 1 d . . .
C4 C 0.06189(14) 0.19085(12) 0.29319(9) 0.0180(3) Uani 1 1 d . . .
C4A C 0.35749(13) 0.75195(12) 0.17459(9) 0.0188(4) Uani 1 1 d . . .
C5 C -0.00136(14) 0.19362(13) 0.22174(9) 0.0234(4) Uani 1 1 d . . .
H5A H -0.0517 0.2256 0.2343 0.035 Uiso 1 1 calc R . .
H5B H -0.0448 0.1227 0.1923 0.035 Uiso 1 1 calc R . .
H5C H 0.0512 0.2344 0.1920 0.035 Uiso 1 1 calc R . .
C5A C 0.40269(14) 0.79692(14) 0.25756(9) 0.0253(4) Uani 1 1 d . . .
H5AA H 0.3565 0.7502 0.2873 0.038 Uiso 1 1 calc R . .
H5AB H 0.4015 0.8649 0.2711 0.038 Uiso 1 1 calc R . .
H5AC H 0.4794 0.8048 0.2682 0.038 Uiso 1 1 calc R . .
C6 C -0.11378(13) 0.11292(12) 0.33489(9) 0.0181(3) Uani 1 1 d . . .
C6A C 0.17979(13) 0.73644(13) 0.20374(9) 0.0194(4) Uani 1 1 d . . .
C7A C 0.16830(14) 0.82982(13) 0.21596(9) 0.0233(4) Uani 1 1 d . . .
C7 C -0.18431(14) 0.01551(13) 0.28877(9) 0.0205(4) Uani 1 1 d . . .
C8 C -0.29801(14) -0.00992(13) 0.27509(9) 0.0240(4) Uani 1 1 d . . .
H8A H -0.3471 -0.0743 0.2428 0.029 Uiso 1 1 calc R . .
C8A C 0.10134(15) 0.84211(15) 0.26804(10) 0.0292(4) Uani 1 1 d . . .
H8AA H 0.0913 0.9042 0.2767 0.035 Uiso 1 1 calc R . .
C9A C 0.04945(15) 0.76630(14) 0.30722(10) 0.0298(4) Uani 1 1 d . . .
H9AA H 0.0060 0.7771 0.3434 0.036 Uiso 1 1 calc R . .
C9 C -0.34105(14) 0.05611(14) 0.30730(10) 0.0243(4) Uani 1 1 d . . .
H9A H -0.4184 0.0381 0.2959 0.029 Uiso 1 1 calc R . .
C10 C -0.27099(14) 0.14863(13) 0.35628(9) 0.0224(4) Uani 1 1 d . . .
H10A H -0.3014 0.1925 0.3798 0.027 Uiso 1 1 calc R . .
C10A C 0.06094(15) 0.67483(15) 0.29363(10) 0.0280(4) Uani 1 1 d . . .
H10B H 0.0239 0.6225 0.3202 0.034 Uiso 1 1 calc R . .
C11 C -0.15654(13) 0.17858(12) 0.37180(9) 0.0189(3) Uani 1 1 d . . .
C11A C 0.12566(14) 0.65706(13) 0.24178(9) 0.0224(4) Uani 1 1 d . . .
C12A C 0.13484(15) 0.55446(14) 0.22880(10) 0.0279(4) Uani 1 1 d . . .
H12A H 0.1818 0.5549 0.1888 0.034 Uiso 1 1 calc R . .
C12 C -0.08145(14) 0.28016(12) 0.42665(9) 0.0211(4) Uani 1 1 d . . .
H12B H -0.0112 0.2752 0.4448 0.025 Uiso 1 1 calc R . .
C13A C 0.02016(16) 0.46336(15) 0.20038(11) 0.0342(4) Uani 1 1 d . . .
H13A H -0.0162 0.4750 0.1558 0.051 Uiso 1 1 calc R . .
H13B H -0.0256 0.4579 0.2402 0.051 Uiso 1 1 calc R . .
H13C H 0.0290 0.3989 0.1869 0.051 Uiso 1 1 calc R . .
C13 C -0.0501(2) 0.37089(15) 0.38698(12) 0.0444(5) Uani 1 1 d . . .
H13D H -0.0114 0.3596 0.3455 0.067 Uiso 1 1 calc R . .
H13E H -0.0010 0.4353 0.4231 0.067 Uiso 1 1 calc R . .
H13F H -0.1177 0.3763 0.3668 0.067 Uiso 1 1 calc R . .
C14 C -0.13291(16) 0.29931(16) 0.49571(11) 0.0352(5) Uani 1 1 d . . .
H14A H -0.1512 0.2405 0.5207 0.053 Uiso 1 1 calc R . .
H14B H -0.2009 0.3069 0.4800 0.053 Uiso 1 1 calc R . .
H14C H -0.0797 0.3629 0.5309 0.053 Uiso 1 1 calc R . .
C14A C 0.19199(17) 0.53980(16) 0.30057(12) 0.0382(5) Uani 1 1 d . . .
H14D H 0.2674 0.5957 0.3158 0.057 Uiso 1 1 calc R . .
H14E H 0.1959 0.4727 0.2902 0.057 Uiso 1 1 calc R . .
H14F H 0.1489 0.5416 0.3413 0.057 Uiso 1 1 calc R . .
C15A C 0.22531(16) 0.91646(14) 0.17527(10) 0.0297(4) Uani 1 1 d . . .
H15B H 0.2733 0.8957 0.1435 0.036 Uiso 1 1 calc R . .
C15 C -0.14345(14) -0.06421(13) 0.25675(10) 0.0248(4) Uani 1 1 d . . .
H15A H -0.0602 -0.0310 0.2685 0.030 Uiso 1 1 calc R . .
C16A C 0.30065(18) 1.01892(15) 0.23103(12) 0.0387(5) Uani 1 1 d . . .
H16A H 0.3520 1.0070 0.2661 0.058 Uiso 1 1 calc R . .
H16B H 0.2546 1.0446 0.2594 0.058 Uiso 1 1 calc R . .
H16C H 0.3433 1.0704 0.2031 0.058 Uiso 1 1 calc R . .
C16 C -0.17815(17) -0.10244(15) 0.17091(11) 0.0339(4) Uani 1 1 d . . .
H16D H -0.1511 -0.0430 0.1464 0.051 Uiso 1 1 calc R . .
H16E H -0.2595 -0.1384 0.1583 0.051 Uiso 1 1 calc R . .
H16F H -0.1460 -0.1503 0.1531 0.051 Uiso 1 1 calc R . .
C17 C -0.18619(16) -0.15674(14) 0.29555(11) 0.0319(4) Uani 1 1 d . . .
H17A H -0.1577 -0.1328 0.3499 0.048 Uiso 1 1 calc R . .
H17B H -0.1604 -0.2083 0.2744 0.048 Uiso 1 1 calc R . .
H17C H -0.2678 -0.1883 0.2872 0.048 Uiso 1 1 calc R . .
C17A C 0.13992(19) 0.93183(16) 0.12289(12) 0.0435(5) Uani 1 1 d . . .
H17D H 0.0916 0.8657 0.0884 0.065 Uiso 1 1 calc R . .
H17E H 0.1787 0.9832 0.0937 0.065 Uiso 1 1 calc R . .
H17F H 0.0947 0.9564 0.1531 0.065 Uiso 1 1 calc R . .
C18 C 0.31443(13) 0.27098(13) 0.49757(9) 0.0189(4) Uani 1 1 d . . .
C18A C 0.30940(13) 0.66145(13) -0.07752(9) 0.0194(4) Uani 1 1 d . . .
C19A C 0.32715(14) 0.74324(13) -0.11529(9) 0.0219(4) Uani 1 1 d . . .
C19 C 0.37805(14) 0.21846(13) 0.51688(9) 0.0224(4) Uani 1 1 d . . .
C20 C 0.45333(15) 0.26069(15) 0.58467(10) 0.0287(4) Uani 1 1 d . . .
H20A H 0.4979 0.2270 0.5986 0.034 Uiso 1 1 calc R . .
C20A C 0.31513(15) 0.72038(14) -0.19408(10) 0.0266(4) Uani 1 1 d . . .
H20B H 0.3250 0.7740 -0.2210 0.032 Uiso 1 1 calc R . .
C21 C 0.46438(15) 0.35025(15) 0.63179(10) 0.0300(4) Uani 1 1 d . . .
H21A H 0.5156 0.3773 0.6779 0.036 Uiso 1 1 calc R . .
C21A C 0.28913(15) 0.62135(14) -0.23343(10) 0.0287(4) Uani 1 1 d . . .
H21B H 0.2827 0.6076 -0.2869 0.034 Uiso 1 1 calc R . .
C22 C 0.40070(14) 0.40077(14) 0.61170(10) 0.0275(4) Uani 1 1 d . . .
H22A H 0.4088 0.4625 0.6444 0.033 Uiso 1 1 calc R . .
C22A C 0.27245(15) 0.54225(14) -0.19534(10) 0.0271(4) Uani 1 1 d . . .
H22B H 0.2545 0.4744 -0.2231 0.032 Uiso 1 1 calc R . .
C23 C 0.32496(13) 0.36259(13) 0.54437(9) 0.0218(4) Uani 1 1 d . . .
C23A C 0.28146(14) 0.55986(13) -0.11685(9) 0.0220(4) Uani 1 1 d . . .
C24 C 0.25726(14) 0.42090(13) 0.52413(10) 0.0253(4) Uani 1 1 d . . .
H24A H 0.2137 0.3859 0.4722 0.030 Uiso 1 1 calc R . .
C24A C 0.25995(15) 0.46934(13) -0.07772(10) 0.0246(4) Uani 1 1 d . . .
H24B H 0.2637 0.4952 -0.0228 0.029 Uiso 1 1 calc R . .
C25 C 0.17405(16) 0.41475(15) 0.57821(11) 0.0326(4) Uani 1 1 d . . .
H25A H 0.1227 0.3420 0.5744 0.049 Uiso 1 1 calc R . .
H25B H 0.1318 0.4533 0.5647 0.049 Uiso 1 1 calc R . .
H25C H 0.2144 0.4450 0.6301 0.049 Uiso 1 1 calc R . .
C25A C 0.14349(16) 0.38118(14) -0.10793(10) 0.0303(4) Uani 1 1 d . . .
H25D H 0.0874 0.4083 -0.1026 0.045 Uiso 1 1 calc R . .
H25E H 0.1301 0.3265 -0.0792 0.045 Uiso 1 1 calc R . .
H25F H 0.1386 0.3525 -0.1614 0.045 Uiso 1 1 calc R . .
C26 C 0.33146(17) 0.53382(15) 0.52275(12) 0.0371(5) Uani 1 1 d . . .
H26A H 0.3865 0.5360 0.4899 0.056 Uiso 1 1 calc R . .
H26B H 0.3700 0.5718 0.5740 0.056 Uiso 1 1 calc R . .
H26C H 0.2855 0.5660 0.5035 0.056 Uiso 1 1 calc R . .
C26A C 0.34806(17) 0.42726(16) -0.08517(12) 0.0365(5) Uani 1 1 d . . .
H26D H 0.4222 0.4835 -0.0650 0.055 Uiso 1 1 calc R . .
H26E H 0.3445 0.3992 -0.1385 0.055 Uiso 1 1 calc R . .
H26F H 0.3338 0.3721 -0.0567 0.055 Uiso 1 1 calc R . .
C27 C 0.36861(15) 0.11910(14) 0.46714(10) 0.0261(4) Uani 1 1 d . . .
H27A H 0.3145 0.1033 0.4202 0.031 Uiso 1 1 calc R . .
C27A C 0.35760(15) 0.85396(13) -0.07486(10) 0.0245(4) Uani 1 1 d . . .
H27B H 0.3728 0.8581 -0.0193 0.029 Uiso 1 1 calc R . .
C28 C 0.32320(18) 0.02735(15) 0.50652(12) 0.0374(5) Uani 1 1 d . . .
H28A H 0.2531 0.0219 0.5226 0.056 Uiso 1 1 calc R . .
H28B H 0.3776 0.0385 0.5507 0.056 Uiso 1 1 calc R . .
H28C H 0.3100 -0.0369 0.4713 0.056 Uiso 1 1 calc R . .
C28A C 0.26168(17) 0.88429(15) -0.09041(11) 0.0345(4) Uani 1 1 d . . .
H28D H 0.1947 0.8348 -0.0758 0.052 Uiso 1 1 calc R . .
H28E H 0.2471 0.8833 -0.1444 0.052 Uiso 1 1 calc R . .
H28F H 0.2818 0.9542 -0.0611 0.052 Uiso 1 1 calc R . .
C29A C 0.46326(16) 0.93139(14) -0.09713(11) 0.0329(4) Uani 1 1 d . . .
H29A H 0.4815 1.0017 -0.0693 0.049 Uiso 1 1 calc R . .
H29B H 0.4505 0.9284 -0.1515 0.049 Uiso 1 1 calc R . .
H29C H 0.5252 0.9135 -0.0847 0.049 Uiso 1 1 calc R . .
C29 C 0.48036(17) 0.13119(17) 0.44378(12) 0.0391(5) Uani 1 1 d . . .
H29D H 0.5069 0.1882 0.4169 0.059 Uiso 1 1 calc R . .
H29E H 0.4705 0.0666 0.4106 0.059 Uiso 1 1 calc R . .
H29F H 0.5350 0.1465 0.4889 0.059 Uiso 1 1 calc R . .
C30 C 0.11079(18) 0.18094(17) 0.04150(11) 0.0419(5) Uani 1 1 d . . .
H30A H 0.0862 0.1205 0.0649 0.063 Uiso 1 1 calc R . .
H30B H 0.1237 0.1610 -0.0096 0.063 Uiso 1 1 calc R . .
H30C H 0.0532 0.2067 0.0389 0.063 Uiso 1 1 calc R . .
C31 C 0.21693(16) 0.26485(15) 0.08793(10) 0.0302(4) Uani 1 1 d . . .
C32 C 0.23419(17) 0.36844(16) 0.10190(11) 0.0361(5) Uani 1 1 d . . .
H32A H 0.1774 0.3863 0.0826 0.043 Uiso 1 1 calc R . .
C33 C 0.33299(18) 0.44572(16) 0.14357(12) 0.0401(5) Uani 1 1 d . . .
H33A H 0.3435 0.5160 0.1525 0.048 Uiso 1 1 calc R . .
C34 C 0.41639(17) 0.42138(16) 0.17226(11) 0.0378(5) Uani 1 1 d . . .
H34A H 0.4841 0.4746 0.2008 0.045 Uiso 1 1 calc R . .
C35 C 0.40055(17) 0.31907(16) 0.15918(11) 0.0349(5) Uani 1 1 d . . .
H35A H 0.4575 0.3017 0.1788 0.042 Uiso 1 1 calc R . .
C36 C 0.30201(17) 0.24194(16) 0.11758(11) 0.0328(4) Uani 1 1 d . . .
H36A H 0.2921 0.1719 0.1090 0.039 Uiso 1 1 calc R . .

loop_
_atom_site_aniso_label
_atom_site_aniso_U_11
_atom_site_aniso_U_22
_atom_site_aniso_U_33
_atom_site_aniso_U_23
_atom_site_aniso_U_13
_atom_site_aniso_U_12
Ga1A 0.01497(12) 0.01693(12) 0.01666(12) 0.00131(8) 0.00030(8) 0.00448(9)
Ga1 0.01596(12) 0.01397(12) 0.01549(12) 0.00307(8) 0.00349(8) 0.00451(9)
O1 0.0253(7) 0.0184(6) 0.0282(7) 0.0053(5) 0.0090(5) 0.0092(6)
N1A 0.0197(7) 0.0171(7) 0.0151(7) 0.0012(5) 0.0008(6) 0.0060(6)
O1A 0.0206(7) 0.0290(7) 0.0292(7) 0.0054(6) -0.0016(6) 0.0102(7)
N1 0.0167(7) 0.0173(7) 0.0170(7) 0.0040(5) 0.0025(5) 0.0065(6)
C1 0.0179(9) 0.0365(11) 0.0261(10) 0.0120(8) 0.0047(7) 0.0039(8)
C1A 0.0187(9) 0.0335(10) 0.0214(9) 0.0039(7) 0.0021(7) 0.0092(8)
O2 0.0322(7) 0.0174(6) 0.0198(7) 0.0058(5) 0.0108(5) 0.0090(6)
N2A 0.0179(7) 0.0154(7) 0.0178(7) 0.0025(5) 0.0033(6) 0.0053(6)
O2A 0.0226(7) 0.0203(7) 0.0268(8) 0.0015(5) 0.0017(6) 0.0029(6)
N2 0.0140(7) 0.0143(7) 0.0177(7) 0.0015(5) 0.0027(5) 0.0029(6)
C2 0.0184(9) 0.0178(8) 0.0216(9) 0.0043(7) 0.0053(7) 0.0068(7)
C2A 0.0178(9) 0.0166(8) 0.0207(9) 0.0037(7) 0.0011(7) 0.0058(7)
C3A 0.0127(9) 0.0227(9) 0.0201(9) 0.0031(7) -0.0022(7) 0.0029(7)
C3 0.0203(9) 0.0206(9) 0.0172(9) 0.0073(7) 0.0072(7) 0.0055(7)
C4 0.0219(9) 0.0134(8) 0.0173(9) 0.0012(6) 0.0038(7) 0.0067(7)
C4A 0.0197(9) 0.0140(8) 0.0190(9) 0.0044(6) 0.0008(7) 0.0039(7)
C5 0.0217(9) 0.0264(9) 0.0193(9) 0.0061(7) 0.0028(7) 0.0073(8)
C5A 0.0218(9) 0.0286(10) 0.0188(9) 0.0028(7) 0.0006(7) 0.0054(8)
C6 0.0168(8) 0.0190(9) 0.0172(9) 0.0060(7) 0.0032(7) 0.0054(7)
C6A 0.0176(8) 0.0233(9) 0.0147(8) 0.0008(7) 0.0008(6) 0.0079(7)
C7A 0.0253(9) 0.0217(9) 0.0189(9) -0.0003(7) -0.0001(7) 0.0085(8)
C7 0.0202(9) 0.0202(9) 0.0169(9) 0.0036(7) 0.0035(7) 0.0046(7)
C8 0.0196(9) 0.0223(9) 0.0209(9) 0.0015(7) 0.0007(7) 0.0015(7)
C8A 0.0332(10) 0.0301(10) 0.0254(10) -0.0023(8) 0.0029(8) 0.0178(9)
C9A 0.0285(11) 0.0400(12) 0.0215(10) 0.0005(8) 0.0075(8) 0.0168(9)
C9 0.0153(9) 0.0297(10) 0.0253(10) 0.0078(7) 0.0032(7) 0.0063(8)
C10 0.0217(9) 0.0258(9) 0.0231(9) 0.0083(7) 0.0068(7) 0.0117(8)
C10A 0.0247(10) 0.0361(11) 0.0230(10) 0.0092(8) 0.0073(7) 0.0112(8)
C11 0.0189(9) 0.0193(8) 0.0183(9) 0.0072(7) 0.0045(7) 0.0066(7)
C11A 0.0206(9) 0.0264(9) 0.0198(9) 0.0063(7) 0.0027(7) 0.0092(8)
C12A 0.0292(10) 0.0281(10) 0.0318(10) 0.0142(8) 0.0124(8) 0.0134(8)
C12 0.0220(9) 0.0180(8) 0.0229(9) 0.0020(7) 0.0041(7) 0.0088(7)
C13A 0.0370(11) 0.0278(10) 0.0389(12) 0.0133(8) 0.0122(9) 0.0114(9)
C13 0.0668(15) 0.0205(10) 0.0327(11) 0.0035(8) 0.0064(10) 0.0068(10)
C14 0.0315(11) 0.0359(11) 0.0287(11) -0.0036(8) 0.0063(8) 0.0087(9)
C14A 0.0340(11) 0.0394(12) 0.0476(13) 0.0232(10) 0.0096(9) 0.0165(10)
C15A 0.0404(11) 0.0215(9) 0.0280(10) 0.0037(7) 0.0075(8) 0.0143(9)
C15 0.0185(9) 0.0211(9) 0.0273(10) -0.0032(7) 0.0008(7) 0.0046(7)
C16A 0.0414(12) 0.0263(10) 0.0415(12) 0.0052(9) 0.0002(9) 0.0098(9)
C16 0.0363(11) 0.0276(10) 0.0295(11) -0.0042(8) 0.0045(8) 0.0095(9)
C17 0.0312(10) 0.0247(10) 0.0360(11) 0.0028(8) 0.0021(8) 0.0102(8)
C17A 0.0561(14) 0.0257(10) 0.0393(12) 0.0079(9) -0.0084(10) 0.0110(10)
C18 0.0142(8) 0.0221(9) 0.0167(9) 0.0060(7) 0.0032(6) 0.0034(7)
C18A 0.0152(8) 0.0239(9) 0.0153(9) 0.0014(7) -0.0002(6) 0.0063(7)
C19A 0.0175(9) 0.0228(9) 0.0200(9) 0.0026(7) -0.0005(7) 0.0046(7)
C19 0.0199(9) 0.0272(9) 0.0205(9) 0.0090(7) 0.0055(7) 0.0087(8)
C20 0.0234(10) 0.0388(11) 0.0272(10) 0.0117(8) 0.0025(8) 0.0151(9)
C20A 0.0294(10) 0.0267(10) 0.0196(10) 0.0058(7) 0.0007(7) 0.0084(8)
C21 0.0241(10) 0.0393(11) 0.0198(9) 0.0031(8) -0.0034(7) 0.0094(9)
C21A 0.0327(10) 0.0319(10) 0.0153(9) 0.0005(7) 0.0007(7) 0.0099(9)
C22 0.0229(9) 0.0282(10) 0.0231(10) -0.0002(7) 0.0010(7) 0.0053(8)
C22A 0.0298(10) 0.0239(9) 0.0213(10) -0.0025(7) 0.0012(7) 0.0087(8)
C23 0.0165(9) 0.0232(9) 0.0225(9) 0.0053(7) 0.0042(7) 0.0050(7)
C23A 0.0188(9) 0.0232(9) 0.0208(9) 0.0013(7) 0.0007(7) 0.0077(7)
C24 0.0224(9) 0.0223(9) 0.0271(10) -0.0011(7) -0.0009(7) 0.0088(8)
C24A 0.0280(10) 0.0219(9) 0.0224(9) 0.0022(7) 0.0027(7) 0.0105(8)
C25 0.0260(10) 0.0260(10) 0.0392(11) -0.0059(8) 0.0036(8) 0.0096(8)
C25A 0.0354(11) 0.0223(9) 0.0278(10) 0.0016(7) 0.0028(8) 0.0089(8)
C26 0.0317(11) 0.0282(10) 0.0500(13) 0.0096(9) 0.0042(9) 0.0115(9)
C26A 0.0383(12) 0.0342(11) 0.0429(12) 0.0104(9) 0.0080(9) 0.0203(10)
C27 0.0260(10) 0.0312(10) 0.0257(10) 0.0072(8) 0.0042(7) 0.0164(8)
C27A 0.0294(10) 0.0210(9) 0.0179(9) 0.0028(7) 0.0001(7) 0.0068(8)
C28 0.0452(12) 0.0336(11) 0.0398(12) 0.0123(9) 0.0060(9) 0.0219(10)
C28A 0.0393(12) 0.0270(10) 0.0376(11) 0.0073(8) 0.0036(9) 0.0149(9)
C29A 0.0352(11) 0.0257(10) 0.0259(10) 0.0049(8) -0.0010(8) 0.0025(9)
C29 0.0367(12) 0.0499(13) 0.0394(12) 0.0070(9) 0.0093(9) 0.0275(10)
C30 0.0424(12) 0.0477(13) 0.0309(11) 0.0058(9) 0.0074(9) 0.0152(10)
C31 0.0349(11) 0.0395(11) 0.0211(10) 0.0112(8) 0.0124(8) 0.0173(9)
C32 0.0403(12) 0.0427(12) 0.0345(11) 0.0141(9) 0.0105(9) 0.0239(10)
C33 0.0490(13) 0.0341(11) 0.0406(12) 0.0100(9) 0.0163(10) 0.0186(10)
C34 0.0357(12) 0.0439(12) 0.0282(11) 0.0041(9) 0.0125(9) 0.0114(10)
C35 0.0359(11) 0.0519(13) 0.0260(10) 0.0119(9) 0.0124(8) 0.0251(10)
C36 0.0430(12) 0.0366(11) 0.0281(10) 0.0114(8) 0.0149(9) 0.0227(10)

loop_
_geom_bond_atom_site_label_1
_geom_bond_atom_site_label_2
_geom_bond_distance
_geom_bond_site_symmetry_2
_geom_bond_publ_flag
Ga1A O1A 1.8010(12) . ?
Ga1A O2A 1.8193(13) . ?
Ga1A N2A 1.9327(13) . ?
Ga1A N1A 1.9332(13) . ?
Ga1 O2 1.7773(11) . ?
Ga1 O1 1.8202(12) . ?
Ga1 N1 1.9311(13) . ?
Ga1 N2 1.9377(13) . ?
N1A C2A 1.338(2) . ?
N1A C18A 1.455(2) . ?
N1 C2 1.337(2) . ?
N1 C18 1.452(2) . ?
C1 C2 1.506(2) . ?
C1A C2A 1.502(2) . ?
N2A C4A 1.331(2) . ?
N2A C6A 1.455(2) . ?
N2 C4 1.339(2) . ?
N2 C6 1.449(2) . ?
C2 C3 1.396(2) . ?
C2A C3A 1.400(2) . ?
C3A C4A 1.399(2) . ?
C3 C4 1.403(2) . ?
C4 C5 1.501(2) . ?
C4A C5A 1.509(2) . ?
C6 C7 1.407(2) . ?
C6 C11 1.407(2) . ?
C6A C7A 1.403(2) . ?
C6A C11A 1.406(2) . ?
C7A C8A 1.396(3) . ?
C7A C15A 1.519(3) . ?
C7 C8 1.395(2) . ?
C7 C15 1.521(2) . ?
C8 C9 1.381(3) . ?
C8A C9A 1.378(3) . ?
C9A C10A 1.377(3) . ?
C9 C10 1.383(3) . ?
C10 C11 1.394(2) . ?
C10A C11A 1.395(2) . ?
C11 C12 1.522(2) . ?
C11A C12A 1.518(2) . ?
C12A C13A 1.532(3) . ?
C12A C14A 1.541(3) . ?
C12 C13 1.522(3) . ?
C12 C14 1.523(2) . ?
C15A C17A 1.528(3) . ?
C15A C16A 1.538(3) . ?
C15 C16 1.533(3) . ?
C15 C17 1.534(3) . ?
C18 C23 1.402(2) . ?
C18 C19 1.404(2) . ?
C18A C23A 1.407(2) . ?
C18A C19A 1.407(2) . ?
C19A C20A 1.399(2) . ?
C19A C27A 1.519(2) . ?
C19 C20 1.396(3) . ?
C19 C27 1.521(2) . ?
C20 C21 1.378(3) . ?
C20A C21A 1.381(3) . ?
C21 C22 1.385(3) . ?
C21A C22A 1.379(3) . ?
C22 C23 1.393(2) . ?
C22A C23A 1.396(2) . ?
C23 C24 1.522(2) . ?
C23A C24A 1.523(2) . ?
C24 C26 1.530(3) . ?
C24 C25 1.531(3) . ?
C24A C26A 1.533(3) . ?
C24A C25A 1.535(3) . ?
C27 C29 1.534(3) . ?
C27 C28 1.535(3) . ?
C27A C28A 1.529(3) . ?
C27A C29A 1.536(3) . ?
C30 C31 1.502(3) . ?
C31 C36 1.393(3) . ?
C31 C32 1.394(3) . ?
C32 C33 1.385(3) . ?
C33 C34 1.381(3) . ?
C34 C35 1.381(3) . ?
C35 C36 1.381(3) . ?
